data_2015513
loop_
_publ_author_name
'Gonz\'alez-Lorenzo, Marina'
'De Blas, Andres'
'Esteban-G\'omez, David'
'Platas-Iglesias, Carlos'
'Rodr\'iguez-Blas, Teresa'

_publ_section_title
;{4,10-Bis[2-(2-oxidobenzylideneamino-\k^2^<i>N</i>,<i>O</i>)benzyl]-1,7-dioxa-4,10-diazacyclododecane-\k^4^<i>O</i>^1^,<i>N</i>^4^,<i>O</i>^3^,<i>N</i>^10^}ytterbium(III)
 perchlorate acetonitrile solvate
;
_journal_coeditor_code OB3011
_journal_issue 8
_journal_name_full 'Acta Crystallographica Section C'
_journal_page_first m360
_journal_page_last m362
_journal_paper_doi 10.1107/S0108270106023833
_journal_volume 62
_journal_year 2006
_chemical_formula_iupac '[Yb (C36 H38 N4 O4)] Cl O4, C2 H3 N'
_chemical_formula_moiety 'C36 H38 N4 O4 Yb +, Cl O4 -, C2 H3 N'
_chemical_formula_sum 'C38 H41 Cl N5 O8 Yb'
_chemical_formula_weight 904.25
_chemical_name_systematic
;
{4,10-Bis[2-(2-oxidobenzylideneamino-\k^2^N,O)benzyl]-1,7-dioxa-4,10-
diazacyclododecane-\k^4^N^4^,N^10^,O^1,O^7^}ytterbium(III)
perchlorate acetonitrile solvate
;
_symmetry_cell_setting monoclinic
_symmetry_space_group_name_Hall '-P 2ybc '
_symmetry_space_group_name_H-M 'P 1 21/c 1'
_audit_creation_method 'WinGX routine CIF_UPDATE'
_cell_angle_alpha 90
_cell_angle_beta 95.347(3)
_cell_angle_gamma 90
_cell_formula_units_Z 4
_cell_length_a 11.901(2)
_cell_length_b 13.855(3)
_cell_length_c 21.936(4)
_cell_measurement_reflns_used 1499
_cell_measurement_temperature 100.00(10)
_cell_measurement_theta_max 28.289
_cell_measurement_theta_min 2.3745
_cell_volume 3601.3(12)
_computing_cell_refinement 'SAINT (Siemens, 1995)'
_computing_data_collection 'SMART (Siemens, 1995)'
_computing_data_reduction SAINT
_computing_molecular_graphics 'ORTEP-3 for Windows (Farrugia, 1997)'
_computing_publication_material 'WinGX (Farrugia, 1999)'
_computing_structure_refinement 'SHELXL97 (Sheldrick, 1997)'
_computing_structure_solution 'DIRDIF99 (Beurskens <i>et al.</i>,  1999)'
_diffrn_ambient_temperature 100.00(10)
_diffrn_measured_fraction_theta_full 0.997
_diffrn_measured_fraction_theta_max 0.997
_diffrn_measurement_device_type 'Siemens SMART CCD 1000'
_diffrn_measurement_method '\f and \w'
_diffrn_radiation_monochromator graphite
_diffrn_radiation_source 'fine-focus sealed tube'
_diffrn_radiation_type MoK\a
_diffrn_radiation_wavelength 0.71073
_diffrn_reflns_av_R_equivalents 0.0417
_diffrn_reflns_limit_h_max 15
_diffrn_reflns_limit_h_min -15
_diffrn_reflns_limit_k_max 18
_diffrn_reflns_limit_k_min -18
_diffrn_reflns_limit_l_max 29
_diffrn_reflns_limit_l_min -28
_diffrn_reflns_number 65102
_diffrn_reflns_theta_full 28.34
_diffrn_reflns_theta_max 28.34
_diffrn_reflns_theta_min 1.74
_diffrn_standards_decay_% 0.05
_diffrn_standards_interval_count 'set of frames'
_diffrn_standards_number '50 first frames'
_exptl_absorpt_coefficient_mu 2.732
_exptl_absorpt_correction_T_max 0.49
_exptl_absorpt_correction_T_min 0.347
_exptl_absorpt_correction_type multi-scan
_exptl_absorpt_process_details '(SADABS; Sheldrick, 1996)'
_exptl_crystal_colour yellow
_exptl_crystal_density_diffrn 1.668
_exptl_crystal_density_method 'not measured'
_exptl_crystal_description prism
_exptl_crystal_F_000 1820
_exptl_crystal_size_max 0.48
_exptl_crystal_size_mid 0.3
_exptl_crystal_size_min 0.26
_refine_diff_density_max 0.738
_refine_diff_density_min -0.847
_refine_ls_extinction_method none
_refine_ls_goodness_of_fit_ref 1.085
_refine_ls_hydrogen_treatment constr
_refine_ls_matrix_type full
_refine_ls_number_parameters 479
_refine_ls_number_reflns 8961
_refine_ls_number_restraints 0
_refine_ls_restrained_S_all 1.085
_refine_ls_R_factor_gt 0.0201
_refine_ls_shift/su_max 0.001
_refine_ls_structure_factor_coef Fsqd
_refine_ls_weighting_details 'calc w=1/[\s^2^(Fo^2^)+(0.0135P)^2^+3.2740P] where P=(Fo^2^+2Fc^2^)/3'
_refine_ls_weighting_scheme calc
_refine_ls_wR_factor_ref 0.046
_reflns_number_gt 7644
_reflns_number_total 8961
_reflns_threshold_expression I>2\s(I)
_cod_data_source_file ob3011.cif
_cod_data_source_block I
_cod_original_sg_symbol_H-M 'P 21/c'
_cod_database_code 2015513

loop_
_atom_site_type_symbol
_atom_site_label
_atom_site_fract_x
_atom_site_fract_y
_atom_site_fract_z
_atom_site_U_iso_or_equiv
_atom_site_adp_type
_atom_site_calc_flag
_atom_site_refinement_flags
_atom_site_occupancy
Yb Yb1 0.185365(7) 0.227855(6) 0.423948(4) 0.01203(3) Uani d . 1
Cl Cl1 0.45962(5) 0.01837(4) 0.17604(2) 0.02226(11) Uani d . 1
O O1 0.21509(13) 0.21639(10) 0.52073(7) 0.0174(3) Uani d . 1
O O2 0.38640(13) 0.25312(11) 0.44450(7) 0.0206(3) Uani d . 1
O O3 0.17611(13) 0.32225(10) 0.33167(6) 0.0173(3) Uani d . 1
O O4 0.04499(12) 0.17031(10) 0.36754(7) 0.0153(3) Uani d . 1
O O5 0.51237(17) -0.07256(14) 0.19266(9) 0.0387(5) Uani d . 1
O O6 0.50930(17) 0.09363(14) 0.21474(9) 0.0396(5) Uani d . 1
O O7 0.47527(18) 0.04092(15) 0.11338(8) 0.0420(5) Uani d . 1
O O8 0.34236(15) 0.01223(15) 0.18428(10) 0.0414(5) Uani d . 1
N N1 0.18932(15) 0.05464(13) 0.44677(8) 0.0156(4) Uani d . 1
N N2 0.30251(15) 0.15077(12) 0.34110(8) 0.0154(4) Uani d . 1
N N3 0.24117(15) 0.40817(12) 0.44567(8) 0.0154(4) Uani d . 1
N N4 0.01556(15) 0.30366(12) 0.45813(8) 0.0138(3) Uani d . 1
N N5 0.6944(2) 0.2314(2) 0.52154(13) 0.0515(7) Uani d . 1
C C1 0.26408(18) 0.15854(15) 0.56206(10) 0.0162(4) Uani d . 1
C C2 0.32012(19) 0.19591(17) 0.61667(10) 0.0199(5) Uani d . 1
H H2 0.3241 0.2623 0.6228 0.024 Uiso calc R 1
C C3 0.36895(19) 0.13442(18) 0.66094(10) 0.0217(5) Uani d . 1
H H3 0.4087 0.1603 0.6956 0.026 Uiso calc R 1
C C4 0.3603(2) 0.03468(18) 0.65510(11) 0.0250(5) Uani d . 1
H H4 0.3906 -0.0056 0.6863 0.03 Uiso calc R 1
C C5 0.3064(2) -0.00346(17) 0.60241(11) 0.0231(5) Uani d . 1
H H5 0.2997 -0.0701 0.5983 0.028 Uiso calc R 1
C C6 0.26099(18) 0.05653(15) 0.55451(10) 0.0165(4) Uani d . 1
C C7 0.21396(18) 0.01154(15) 0.49869(10) 0.0175(4) Uani d . 1
H H7 0.2 -0.0544 0.5 0.021 Uiso calc R 1
C C8 0.14262(19) -0.00465(15) 0.39686(10) 0.0163(4) Uani d . 1
C C9 0.04046(19) -0.05215(15) 0.39962(10) 0.0191(4) Uani d . 1
H H9 0.0036 -0.0493 0.4351 0.023 Uiso calc R 1
C C10 -0.0067(2) -0.10390(16) 0.34928(11) 0.0213(5) Uani d . 1
H H10 -0.0757 -0.1349 0.3509 0.026 Uiso calc R 1
C C11 0.0491(2) -0.10933(16) 0.29671(11) 0.0214(5) Uani d . 1
H H11 0.0182 -0.1448 0.2633 0.026 Uiso calc R 1
C C12 0.15147(19) -0.06164(15) 0.29391(10) 0.0194(4) Uani d . 1
H H12 0.1888 -0.0657 0.2586 0.023 Uiso calc R 1
C C13 0.19836(19) -0.00792(15) 0.34357(10) 0.0170(4) Uani d . 1
C C14 0.30998(18) 0.04256(15) 0.34117(10) 0.0178(4) Uani d . 1
H H14A 0.3603 0.0224 0.3762 0.021 Uiso calc R 1
H H14B 0.3431 0.022 0.3045 0.021 Uiso calc R 1
C C15 0.42074(18) 0.18684(17) 0.34832(10) 0.0188(4) Uani d . 1
H H15A 0.4241 0.2508 0.3305 0.023 Uiso calc R 1
H H15B 0.4687 0.1443 0.327 0.023 Uiso calc R 1
C C16 0.46220(19) 0.19073(17) 0.41514(11) 0.0217(5) Uani d . 1
H H16A 0.4623 0.1266 0.4329 0.026 Uiso calc R 1
H H16B 0.5385 0.2161 0.4204 0.026 Uiso calc R 1
C C17 0.43637(19) 0.34324(17) 0.46477(12) 0.0243(5) Uani d . 1
H H17A 0.4688 0.375 0.4311 0.029 Uiso calc R 1
H H17B 0.4961 0.332 0.4972 0.029 Uiso calc R 1
C C18 0.34592(19) 0.40589(16) 0.48793(11) 0.0205(5) Uani d . 1
H H18A 0.3282 0.382 0.5275 0.025 Uiso calc R 1
H H18B 0.3746 0.4711 0.4936 0.025 Uiso calc R 1
C C19 0.2614(2) 0.45552(15) 0.38707(10) 0.0197(5) Uani d . 1
H H19A 0.335 0.437 0.3754 0.024 Uiso calc R 1
H H19B 0.2607 0.5251 0.3921 0.024 Uiso calc R 1
C C20 0.1715(2) 0.42626(15) 0.33761(10) 0.0208(5) Uani d . 1
H H20A 0.0978 0.446 0.3485 0.025 Uiso calc R 1
H H20B 0.185 0.4568 0.2992 0.025 Uiso calc R 1
C C21 0.2286(2) 0.29069(15) 0.27867(10) 0.0190(5) Uani d . 1
H H21A 0.3013 0.3219 0.2776 0.023 Uiso calc R 1
H H21B 0.1817 0.3081 0.2418 0.023 Uiso calc R 1
C C22 0.24382(19) 0.18249(16) 0.28166(9) 0.0174(4) Uani d . 1
H H22A 0.1704 0.1516 0.2758 0.021 Uiso calc R 1
H H22B 0.2872 0.162 0.2487 0.021 Uiso calc R 1
C C23 0.15747(18) 0.46822(15) 0.47492(10) 0.0155(4) Uani d . 1
H H23A 0.0964 0.4844 0.4442 0.019 Uiso calc R 1
H H23B 0.1936 0.5281 0.4888 0.019 Uiso calc R 1
C C24 0.10815(18) 0.42136(14) 0.52833(10) 0.0155(4) Uani d . 1
C C25 0.13158(19) 0.45613(15) 0.58748(10) 0.0191(4) Uani d . 1
H H25 0.1838 0.5057 0.5949 0.023 Uiso calc R 1
C C26 0.0783(2) 0.41810(16) 0.63583(10) 0.0219(5) Uani d . 1
H H26 0.0955 0.4415 0.6753 0.026 Uiso calc R 1
C C27 -0.0005(2) 0.34531(16) 0.62493(10) 0.0213(5) Uani d . 1
H H27 -0.0383 0.3212 0.6569 0.026 Uiso calc R 1
C C28 -0.02333(19) 0.30798(15) 0.56612(10) 0.0182(4) Uani d . 1
H H28 -0.075 0.2579 0.5591 0.022 Uiso calc R 1
C C29 0.03092(18) 0.34538(14) 0.51810(9) 0.0148(4) Uani d . 1
C C30 -0.08784(18) 0.29927(14) 0.43383(10) 0.0150(4) Uani d . 1
H H30 -0.1423 0.3282 0.4555 0.018 Uiso calc R 1
C C31 -0.12700(18) 0.25405(14) 0.37654(10) 0.0150(4) Uani d . 1
C C32 -0.23891(18) 0.27190(16) 0.35214(10) 0.0186(4) Uani d . 1
H H32 -0.2832 0.3147 0.3722 0.022 Uiso calc R 1
C C33 -0.28417(19) 0.22737(17) 0.29932(10) 0.0206(4) Uani d . 1
H H33 -0.3573 0.2411 0.283 0.025 Uiso calc R 1
C C34 -0.21733(19) 0.16088(16) 0.27074(10) 0.0198(5) Uani d . 1
H H34 -0.2476 0.1289 0.2357 0.024 Uiso calc R 1
C C35 -0.10798(19) 0.14192(15) 0.29340(10) 0.0177(4) Uani d . 1
H H35 -0.0659 0.0974 0.2734 0.021 Uiso calc R 1
C C36 -0.05822(17) 0.18867(15) 0.34639(9) 0.0142(4) Uani d . 1
C C37 0.6705(2) 0.2303(2) 0.57049(13) 0.0312(6) Uani d . 1
C C38 0.6400(3) 0.2306(2) 0.63307(13) 0.0368(6) Uani d . 1
H H38A 0.7069 0.2242 0.6608 0.055 Uiso calc R 1
H H38B 0.5901 0.1776 0.6388 0.055 Uiso calc R 1
H H38C 0.6029 0.2902 0.641 0.055 Uiso calc R 1

loop_
_atom_site_aniso_label
_atom_site_aniso_U_11
_atom_site_aniso_U_22
_atom_site_aniso_U_33
_atom_site_aniso_U_12
_atom_site_aniso_U_13
_atom_site_aniso_U_23
Yb1 0.01257(4) 0.01168(4) 0.01154(4) 0.00042(4) -0.00045(3) 0.00012(3)
C1 0.0148(10) 0.0206(10) 0.0134(10) 0.0027(8) 0.0032(8) 0.0024(8)
C2 0.0221(11) 0.0224(11) 0.0152(11) 0.0006(9) 0.0022(9) -0.0009(8)
C3 0.0180(11) 0.0341(13) 0.0128(11) 0.0018(10) 0.0005(9) -0.0008(9)
C4 0.0262(13) 0.0325(13) 0.0161(11) 0.0085(11) 0.0002(9) 0.0060(10)
C5 0.0265(12) 0.0212(11) 0.0214(12) 0.0045(10) 0.0008(9) 0.0033(9)
C6 0.0163(10) 0.0186(10) 0.0145(10) 0.0022(8) 0.0010(8) 0.0027(8)
C7 0.0180(11) 0.0138(9) 0.0208(11) 0.0019(8) 0.0024(9) 0.0019(8)
C8 0.0208(11) 0.0122(9) 0.0153(10) 0.0024(8) -0.0011(8) 0.0002(8)
C9 0.0222(11) 0.0155(10) 0.0198(11) -0.0003(9) 0.0024(9) 0.0009(8)
C10 0.0214(12) 0.0167(10) 0.0255(12) -0.0029(9) -0.0005(9) 0.0004(9)
C11 0.0262(12) 0.0149(10) 0.0216(12) -0.0005(9) -0.0047(9) -0.0030(8)
C12 0.0245(12) 0.0162(10) 0.0174(11) 0.0032(9) 0.0020(9) -0.0008(8)
C13 0.0186(11) 0.0142(9) 0.0179(11) 0.0036(8) 0.0006(8) -0.0001(8)
C14 0.0177(11) 0.0165(10) 0.0192(11) 0.0029(9) 0.0019(8) -0.0015(8)
C15 0.0129(10) 0.0210(10) 0.0228(12) -0.0002(9) 0.0038(8) -0.0015(9)
C16 0.0128(10) 0.0248(11) 0.0270(12) 0.0028(9) -0.0011(9) -0.0051(10)
C17 0.0160(11) 0.0225(11) 0.0329(14) -0.0025(9) -0.0055(10) -0.0044(10)
C18 0.0182(11) 0.0180(10) 0.0241(12) -0.0019(9) -0.0050(9) -0.0029(9)
C19 0.0237(12) 0.0147(10) 0.0213(11) -0.0020(9) 0.0053(9) 0.0030(8)
C20 0.0316(13) 0.0135(10) 0.0172(11) 0.0027(9) 0.0031(9) 0.0030(8)
C21 0.0223(11) 0.0210(11) 0.0142(10) 0.0034(9) 0.0035(9) 0.0010(8)
C22 0.0188(11) 0.0207(10) 0.0126(10) 0.0032(9) 0.0006(8) -0.0015(8)
C23 0.0173(10) 0.0129(9) 0.0159(10) 0.0013(8) -0.0001(8) -0.0014(8)
C24 0.0169(10) 0.0132(9) 0.0159(10) 0.0027(8) -0.0004(8) 0.0002(8)
C25 0.0231(12) 0.0143(10) 0.0189(11) 0.0003(9) -0.0039(9) -0.0025(8)
C26 0.0312(13) 0.0197(11) 0.0137(11) 0.0063(10) -0.0031(9) -0.0023(8)
C27 0.0309(13) 0.0191(11) 0.0144(11) 0.0051(10) 0.0045(9) 0.0020(8)
C28 0.0226(11) 0.0140(9) 0.0181(11) 0.0009(9) 0.0017(9) 0.0000(8)
C29 0.0170(10) 0.0130(9) 0.0139(10) 0.0033(8) -0.0004(8) -0.0019(7)
C30 0.0177(10) 0.0117(9) 0.0159(10) 0.0013(8) 0.0034(8) 0.0005(7)
C31 0.0153(10) 0.0147(10) 0.0151(10) -0.0010(8) 0.0016(8) 0.0011(7)
C32 0.0162(10) 0.0181(10) 0.0214(11) 0.0012(9) 0.0015(8) -0.0002(9)
C33 0.0154(10) 0.0230(11) 0.0220(11) 0.0006(9) -0.0046(8) 0.0011(9)
C34 0.0197(11) 0.0222(11) 0.0163(11) -0.0033(9) -0.0041(9) -0.0007(8)
C35 0.0194(11) 0.0174(10) 0.0160(11) 0.0000(9) 0.0007(8) -0.0029(8)
C36 0.0153(10) 0.0135(9) 0.0138(10) -0.0006(8) 0.0008(8) 0.0022(8)
C37 0.0188(12) 0.0362(14) 0.0372(16) 0.0060(11) -0.0041(11) -0.0033(12)
C38 0.0392(16) 0.0353(14) 0.0361(15) 0.0079(13) 0.0042(12) -0.0040(12)
Cl1 0.0185(3) 0.0308(3) 0.0169(3) 0.0073(2) -0.0012(2) -0.0020(2)
N1 0.0176(9) 0.0148(8) 0.0143(9) 0.0003(7) 0.0014(7) -0.0012(7)
N2 0.0144(9) 0.0156(8) 0.0161(9) 0.0014(7) 0.0011(7) -0.0006(7)
N3 0.0165(9) 0.0152(8) 0.0142(9) -0.0009(7) -0.0007(7) -0.0005(7)
N4 0.0171(9) 0.0112(8) 0.0128(9) -0.0012(7) 0.0005(7) -0.0012(6)
N5 0.0293(13) 0.086(2) 0.0385(16) 0.0126(14) -0.0008(11) 0.0013(14)
O1 0.0238(8) 0.0163(7) 0.0116(7) 0.0042(6) -0.0009(6) 0.0009(6)
O2 0.0139(7) 0.0232(8) 0.0243(9) -0.0008(6) 0.0002(6) -0.0077(6)
O3 0.0249(8) 0.0144(7) 0.0131(7) 0.0008(6) 0.0042(6) -0.0001(6)
O4 0.0143(7) 0.0149(7) 0.0163(7) 0.0024(6) -0.0009(6) -0.0021(6)
O5 0.0435(12) 0.0396(11) 0.0347(11) 0.0214(9) 0.0123(9) 0.0121(9)
O6 0.0445(12) 0.0439(12) 0.0287(10) -0.0174(10) -0.0052(9) -0.0014(8)
O7 0.0571(13) 0.0527(12) 0.0161(9) 0.0291(11) 0.0034(9) 0.0045(8)
O8 0.0170(9) 0.0567(13) 0.0499(13) 0.0033(9) 0.0004(8) -0.0185(10)

loop_
_atom_type_symbol
_atom_type_description
_atom_type_scat_dispersion_real
_atom_type_scat_dispersion_imag
_atom_type_scat_source
C C 0.0033 0.0016 'International Tables Vol C Tables 4.2.6.8 and 6.1.1.4'
H H 0 0 'International Tables Vol C Tables 4.2.6.8 and 6.1.1.4'
Cl Cl 0.1484 0.1585 'International Tables Vol C Tables 4.2.6.8 and 6.1.1.4'
N N 0.0061 0.0033 'International Tables Vol C Tables 4.2.6.8 and 6.1.1.4'
O O 0.0106 0.006 'International Tables Vol C Tables 4.2.6.8 and 6.1.1.4'
Yb Yb -0.385 5.5486 'International Tables Vol C Tables 4.2.6.8 and 6.1.1.4'

loop_
_geom_angle_atom_site_label_1
_geom_angle_atom_site_label_2
_geom_angle_atom_site_label_3
_geom_angle
_geom_angle_publ_flag
O1 Yb1 O4 126.76(6) yes
O1 Yb1 O3 150.70(5) yes
O1 Yb1 O2 75.81(6) yes
O1 Yb1 N1 74.01(6) yes
O1 Yb1 N4 78.00(6) yes
O1 Yb1 N3 82.75(6) yes
O1 Yb1 N2 127.79(6) yes
O2 Yb1 N1 95.96(6) yes
O2 Yb1 N4 135.16(5) yes
O2 Yb1 N3 66.30(5) yes
O2 Yb1 N2 66.86(5) yes
O3 Yb1 N1 134.68(5) yes
O3 Yb1 O2 92.59(5) yes
O3 Yb1 N4 92.87(5) yes
O3 Yb1 N3 67.97(5) yes
O3 Yb1 N2 67.86(5) yes
O4 Yb1 O3 75.14(5) yes
O4 Yb1 O2 150.21(5) yes
O4 Yb1 N1 75.65(6) yes
O4 Yb1 N4 73.47(6) yes
O4 Yb1 N3 129.24(5) yes
O4 Yb1 N2 83.34(6) yes
N1 Yb1 N2 75.00(6) yes
N1 Yb1 N3 153.85(6) yes
N1 Yb1 N4 110.92(6) yes
N3 Yb1 N2 111.91(6) yes
N4 Yb1 N2 153.21(6) yes
N4 Yb1 N3 74.83(6) yes
O6 Cl1 O5 109.87(12) ?
O6 Cl1 O7 108.91(13) ?
O7 Cl1 O5 109.87(11) ?
O8 Cl1 O5 108.94(13) ?
O8 Cl1 O6 108.79(12) ?
O8 Cl1 O7 110.45(13) ?
C21 O3 C20 113.46(16) ?
C21 O3 Yb1 121.74(12) ?
C20 O3 Yb1 117.68(12) ?
C36 O4 Yb1 142.80(13) ?
C17 O2 C16 113.63(17) ?
C17 O2 Yb1 123.90(13) ?
C16 O2 Yb1 118.59(12) ?
C19 N3 C18 110.87(17) ?
C19 N3 C23 107.21(16) ?
C18 N3 C23 107.45(16) ?
C19 N3 Yb1 108.88(12) ?
C18 N3 Yb1 106.13(12) ?
C23 N3 Yb1 116.32(12) ?
C30 N4 C29 115.57(18) ?
C30 N4 Yb1 129.12(14) ?
C29 N4 Yb1 114.49(13) ?
C22 N2 C15 110.88(17) ?
C22 N2 C14 108.59(16) ?
C15 N2 C14 106.26(16) ?
C22 N2 Yb1 104.53(12) ?
C15 N2 Yb1 110.39(12) ?
C14 N2 Yb1 116.21(12) ?
C7 N1 C8 116.47(18) ?
C7 N1 Yb1 129.01(14) ?
C8 N1 Yb1 113.89(13) ?
C34 C35 C36 121.4(2) ?
C34 C35 H35 119.3 ?
C36 C35 H35 119.3 ?
C25 C24 C29 118.8(2) ?
C25 C24 C23 121.26(19) ?
C29 C24 C23 119.77(19) ?
C5 C6 C1 119.7(2) ?
C5 C6 C7 118.1(2) ?
C1 C6 C7 122.19(19) ?
C12 C13 C8 119.0(2) ?
C12 C13 C14 120.7(2) ?
C8 C13 C14 120.20(19) ?
O3 C21 C22 109.03(17) ?
O3 C21 H21A 109.9 ?
C22 C21 H21A 109.9 ?
O3 C21 H21B 109.9 ?
C22 C21 H21B 109.9 ?
H21A C21 H21B 108.3 ?
C35 C34 C33 121.4(2) ?
C35 C34 H34 119.3 ?
C33 C34 H34 119.3 ?
C11 C10 C9 120.0(2) ?
C11 C10 H10 120 ?
C9 C10 H10 120 ?
O2 C16 C15 107.13(18) ?
O2 C16 H16A 110.3 ?
C15 C16 H16A 110.3 ?
O2 C16 H16B 110.3 ?
C15 C16 H16B 110.3 ?
H16A C16 H16B 108.5 ?
N3 C23 C24 114.81(17) ?
N3 C23 H23A 108.6 ?
C24 C23 H23A 108.6 ?
N3 C23 H23B 108.6 ?
C24 C23 H23B 108.6 ?
H23A C23 H23B 107.5 ?
C28 C29 C24 120.26(19) ?
C28 C29 N4 121.22(19) ?
C24 C29 N4 118.40(19) ?
C33 C32 C31 121.5(2) ?
C33 C32 H32 119.3 ?
C31 C32 H32 119.3 ?
C32 C31 C36 119.91(19) ?
C32 C31 C30 118.14(19) ?
C36 C31 C30 121.86(19) ?
O1 C1 C2 120.5(2) ?
O1 C1 C6 121.57(19) ?
C2 C1 C6 117.87(19) ?
C29 C28 C27 120.0(2) ?
C29 C28 H28 120 ?
C27 C28 H28 120 ?
C2 C3 C4 121.8(2) ?
C2 C3 H3 119.1 ?
C4 C3 H3 119.1 ?
C3 C2 C1 120.3(2) ?
C3 C2 H2 119.8 ?
C1 C2 H2 119.8 ?
O4 C36 C35 121.00(19) ?
O4 C36 C31 121.64(19) ?
C35 C36 C31 117.33(19) ?
C9 C8 C13 120.5(2) ?
C9 C8 N1 121.01(19) ?
C13 C8 N1 118.38(19) ?
O2 C17 C18 108.47(18) ?
O2 C17 H17A 110 ?
C18 C17 H17A 110 ?
O2 C17 H17B 110 ?
C18 C17 H17B 110 ?
H17A C17 H17B 108.4 ?
C13 C12 C11 120.5(2) ?
C13 C12 H12 119.8 ?
C11 C12 H12 119.8 ?
C10 C11 C12 120.0(2) ?
C10 C11 H11 120 ?
C12 C11 H11 120 ?
O3 C20 C19 107.61(17) ?
O3 C20 H20A 110.2 ?
C19 C20 H20A 110.2 ?
O3 C20 H20B 110.2 ?
C19 C20 H20B 110.2 ?
H20A C20 H20B 108.5 ?
N2 C14 C13 114.28(17) ?
N2 C14 H14A 108.7 ?
C13 C14 H14A 108.7 ?
N2 C14 H14B 108.7 ?
C13 C14 H14B 108.7 ?
H14A C14 H14B 107.6 ?
N3 C19 C20 110.08(18) ?
N3 C19 H19A 109.6 ?
C20 C19 H19A 109.6 ?
N3 C19 H19B 109.6 ?
C20 C19 H19B 109.6 ?
H19A C19 H19B 108.2 ?
C32 C33 C34 118.5(2) ?
C32 C33 H33 120.8 ?
C34 C33 H33 120.8 ?
C24 C25 C26 121.1(2) ?
C24 C25 H25 119.5 ?
C26 C25 H25 119.5 ?
N5 C37 C38 179.1(3) ?
N1 C7 C6 125.9(2) ?
N1 C7 H7 117.1 ?
C6 C7 H7 117.1 ?
N4 C30 C31 126.6(2) ?
N4 C30 H30 116.7 ?
C31 C30 H30 116.7 ?
N2 C15 C16 109.70(18) ?
N2 C15 H15A 109.7 ?
C16 C15 H15A 109.7 ?
N2 C15 H15B 109.7 ?
C16 C15 H15B 109.7 ?
H15A C15 H15B 108.2 ?
C26 C27 C28 120.1(2) ?
C26 C27 H27 119.9 ?
C28 C27 H27 119.9 ?
C4 C5 C6 121.2(2) ?
C4 C5 H5 119.4 ?
C6 C5 H5 119.4 ?
N2 C22 C21 112.09(17) ?
N2 C22 H22A 109.2 ?
C21 C22 H22A 109.2 ?
N2 C22 H22B 109.2 ?
C21 C22 H22B 109.2 ?
H22A C22 H22B 107.9 ?
N3 C18 C17 112.75(18) ?
N3 C18 H18A 109 ?
C17 C18 H18A 109 ?
N3 C18 H18B 109 ?
C17 C18 H18B 109 ?
H18A C18 H18B 107.8 ?
C27 C26 C25 119.7(2) ?
C27 C26 H26 120.2 ?
C25 C26 H26 120.2 ?
C8 C9 C10 120.0(2) ?
C8 C9 H9 120 ?
C10 C9 H9 120 ?
C5 C4 C3 119.0(2) ?
C5 C4 H4 120.5 ?
C3 C4 H4 120.5 ?
C37 C38 H38A 109.5 ?
C37 C38 H38B 109.5 ?
H38A C38 H38B 109.5 ?
C37 C38 H38C 109.5 ?
H38A C38 H38C 109.5 ?
H38B C38 H38C 109.5 ?
C1 O1 Yb1 139.58(13) ?

loop_
_geom_bond_atom_site_label_1
_geom_bond_atom_site_label_2
_geom_bond_distance
_geom_bond_publ_flag
Yb1 O1 2.1254(15) yes
Yb1 O4 2.1383(14) yes
Yb1 O3 2.4039(15) yes
Yb1 O2 2.4184(16) yes
Yb1 N1 2.4511(18) yes
Yb1 N4 2.4560(18) yes
Yb1 N3 2.6174(18) yes
Yb1 N2 2.6190(18) yes
Cl1 O8 1.4263(19) ?
Cl1 O6 1.4367(19) ?
Cl1 O7 1.4386(19) ?
Cl1 O5 1.4392(19) ?
O3 C21 1.438(3) ?
O3 C20 1.448(2) ?
O4 C36 1.297(2) ?
O2 C17 1.436(3) ?
O2 C16 1.444(3) ?
N1 C7 1.295(3) ?
N1 C8 1.438(3) ?
N2 C22 1.487(3) ?
N2 C15 1.488(3) ?
N2 C14 1.502(3) ?
N3 C19 1.483(3) ?
N3 C18 1.483(3) ?
N3 C23 1.488(3) ?
N4 C30 1.296(3) ?
N4 C29 1.433(3) ?
N5 C37 1.136(4) ?
C1 C2 1.414(3) ?
C1 O1 1.306(2) ?
C2 H2 0.93 ?
C3 C2 1.379(3) ?
C3 C4 1.391(3) ?
C3 H3 0.93 ?
C4 H4 0.93 ?
C5 C4 1.375(3) ?
C5 H5 0.93 ?
C6 C1 1.423(3) ?
C6 C5 1.407(3) ?
C6 C7 1.440(3) ?
C7 H7 0.93 ?
C8 C9 1.389(3) ?
C9 H9 0.93 ?
C10 C11 1.385(3) ?
C10 C9 1.391(3) ?
C10 H10 0.93 ?
C11 H11 0.93 ?
C12 C11 1.393(3) ?
C12 H12 0.93 ?
C13 C12 1.392(3) ?
C13 C14 1.507(3) ?
C13 C8 1.397(3) ?
C14 H14A 0.97 ?
C14 H14B 0.97 ?
C15 H15A 0.97 ?
C15 H15B 0.97 ?
C16 C15 1.503(3) ?
C16 H16A 0.97 ?
C16 H16B 0.97 ?
C17 C18 1.507(3) ?
C17 H17A 0.97 ?
C17 H17B 0.97 ?
C18 H18A 0.97 ?
C18 H18B 0.97 ?
C19 H19A 0.97 ?
C19 H19B 0.97 ?
C20 C19 1.506(3) ?
C20 H20A 0.97 ?
C20 H20B 0.97 ?
C21 C22 1.511(3) ?
C21 H21A 0.97 ?
C21 H21B 0.97 ?
C22 H22A 0.97 ?
C22 H22B 0.97 ?
C23 H23A 0.97 ?
C23 H23B 0.97 ?
C24 C23 1.506(3) ?
C24 C25 1.388(3) ?
C24 C29 1.402(3) ?
C25 C26 1.389(3) ?
C25 H25 0.93 ?
C26 H26 0.93 ?
C27 C26 1.383(3) ?
C27 H27 0.93 ?
C28 C27 1.393(3) ?
C28 H28 0.93 ?
C29 C28 1.386(3) ?
C30 H30 0.93 ?
C31 C30 1.442(3) ?
C31 C36 1.424(3) ?
C32 C31 1.410(3) ?
C32 C33 1.377(3) ?
C32 H32 0.93 ?
C33 H33 0.93 ?
C34 C33 1.403(3) ?
C34 H34 0.93 ?
C35 C34 1.374(3) ?
C35 C36 1.412(3) ?
C35 H35 0.93 ?
C37 C38 1.452(4) ?
C38 H38A 0.96 ?
C38 H38B 0.96 ?
C38 H38C 0.96 ?

loop_
_geom_torsion_atom_site_label_1
_geom_torsion_atom_site_label_2
_geom_torsion_atom_site_label_3
_geom_torsion_atom_site_label_4
_geom_torsion
O1 Yb1 O3 C21 132.58(16)
O4 Yb1 O3 C21 -85.00(15)
O2 Yb1 O3 C21 67.47(15)
N1 Yb1 O3 C21 -33.54(18)
N4 Yb1 O3 C21 -157.06(15)
N3 Yb1 O3 C21 130.57(16)
N2 Yb1 O3 C21 3.77(14)
O1 Yb1 O3 C20 -16.0(2)
O4 Yb1 O3 C20 126.44(15)
O2 Yb1 O3 C20 -81.09(15)
N1 Yb1 O3 C20 177.91(13)
N4 Yb1 O3 C20 54.38(15)
N3 Yb1 O3 C20 -17.98(14)
N2 Yb1 O3 C20 -144.79(16)
O1 Yb1 O4 C36 85.2(2)
O3 Yb1 O4 C36 -73.0(2)
O2 Yb1 O4 C36 -141.3(2)
N1 Yb1 O4 C36 142.1(2)
N4 Yb1 O4 C36 24.7(2)
N3 Yb1 O4 C36 -28.8(2)
N2 Yb1 O4 C36 -141.8(2)
O1 Yb1 O2 C17 -80.47(17)
O4 Yb1 O2 C17 136.31(16)
O3 Yb1 O2 C17 72.28(17)
N1 Yb1 O2 C17 -152.29(17)
N4 Yb1 O2 C17 -24.4(2)
N3 Yb1 O2 C17 7.74(16)
N2 Yb1 O2 C17 136.84(18)
O1 Yb1 O2 C16 123.14(16)
O4 Yb1 O2 C16 -20.1(2)
O3 Yb1 O2 C16 -84.11(15)
N1 Yb1 O2 C16 51.33(16)
N4 Yb1 O2 C16 179.21(14)
N3 Yb1 O2 C16 -148.65(16)
N2 Yb1 O2 C16 -19.55(14)
O1 Yb1 N3 C19 166.97(14)
O4 Yb1 N3 C19 -60.58(15)
O3 Yb1 N3 C19 -14.03(13)
O2 Yb1 N3 C19 89.32(14)
N1 Yb1 N3 C19 139.76(15)
N4 Yb1 N3 C19 -113.56(14)
N2 Yb1 N3 C19 39.04(14)
O1 Yb1 N3 C18 47.57(13)
O4 Yb1 N3 C18 -179.97(12)
O3 Yb1 N3 C18 -133.42(14)
O2 Yb1 N3 C18 -30.07(13)
N1 Yb1 N3 C18 20.4(2)
N4 Yb1 N3 C18 127.05(14)
N2 Yb1 N3 C18 -80.35(14)
O1 Yb1 N3 C23 -71.85(14)
O4 Yb1 N3 C23 60.61(15)
O3 Yb1 N3 C23 107.16(14)
O2 Yb1 N3 C23 -149.49(15)
N1 Yb1 N3 C23 -99.05(18)
N4 Yb1 N3 C23 7.63(13)
N2 Yb1 N3 C23 160.23(13)
O1 Yb1 N4 C30 -142.47(18)
O4 Yb1 N4 C30 -7.94(17)
O3 Yb1 N4 C30 65.64(18)
O2 Yb1 N4 C30 162.21(16)
N1 Yb1 N4 C30 -74.97(18)
N3 Yb1 N4 C30 131.89(18)
N2 Yb1 N4 C30 23.2(2)
O1 Yb1 N4 C29 26.62(13)
O4 Yb1 N4 C29 161.15(14)
O3 Yb1 N4 C29 -125.27(14)
O2 Yb1 N4 C29 -28.70(17)
N1 Yb1 N4 C29 94.11(14)
N3 Yb1 N4 C29 -59.02(13)
N2 Yb1 N4 C29 -167.72(13)
O1 Yb1 N2 C22 -179.98(12)
O4 Yb1 N2 C22 47.80(13)
O3 Yb1 N2 C22 -28.83(12)
O2 Yb1 N2 C22 -131.94(14)
N1 Yb1 N2 C22 124.68(13)
N4 Yb1 N2 C22 17.9(2)
N3 Yb1 N2 C22 -81.96(13)
O1 Yb1 N2 C15 -60.70(15)
O4 Yb1 N2 C15 167.08(14)
O3 Yb1 N2 C15 90.45(14)
O2 Yb1 N2 C15 -12.66(12)
N1 Yb1 N2 C15 -116.04(14)
N4 Yb1 N2 C15 137.15(14)
N3 Yb1 N2 C15 37.33(14)
O1 Yb1 N2 C14 60.36(16)
O4 Yb1 N2 C14 -71.86(14)
O3 Yb1 N2 C14 -148.48(15)
O2 Yb1 N2 C14 108.40(14)
N1 Yb1 N2 C14 5.02(13)
N4 Yb1 N2 C14 -101.79(17)
N3 Yb1 N2 C14 158.39(13)
O1 Yb1 N1 C7 -6.33(18)
O4 Yb1 N1 C7 -142.05(19)
O3 Yb1 N1 C7 166.65(16)
O2 Yb1 N1 C7 67.04(19)
N4 Yb1 N1 C7 -76.39(19)
N3 Yb1 N1 C7 21.8(3)
N2 Yb1 N1 C7 131.12(19)
O1 Yb1 N1 C8 164.19(15)
O4 Yb1 N1 C8 28.47(14)
O3 Yb1 N1 C8 -22.83(17)
O2 Yb1 N1 C8 -122.44(14)
N4 Yb1 N1 C8 94.13(14)
N3 Yb1 N1 C8 -167.66(13)
N2 Yb1 N1 C8 -58.36(14)
C20 O3 C21 C22 172.06(17)
Yb1 O3 C21 C22 22.3(2)
C36 C35 C34 C33 -0.1(3)
C17 O2 C16 C15 -110.3(2)
Yb1 O2 C16 C15 48.4(2)
C19 N3 C23 C24 167.93(18)
C18 N3 C23 C24 -72.8(2)
Yb1 N3 C23 C24 45.9(2)
C25 C24 C23 N3 112.4(2)
C29 C24 C23 N3 -72.1(3)
C25 C24 C29 C28 1.9(3)
C23 C24 C29 C28 -173.69(19)
C25 C24 C29 N4 -173.97(19)
C23 C24 C29 N4 10.4(3)
C30 N4 C29 C28 57.0(3)
Yb1 N4 C29 C28 -113.64(19)
C30 N4 C29 C24 -127.1(2)
Yb1 N4 C29 C24 62.2(2)
C33 C32 C31 C36 0.0(3)
C33 C32 C31 C30 -176.6(2)
C5 C6 C1 O1 -174.5(2)
C7 C6 C1 O1 6.3(3)
C5 C6 C1 C2 4.2(3)
C7 C6 C1 C2 -175.0(2)
C24 C29 C28 C27 -0.6(3)
N4 C29 C28 C27 175.2(2)
C4 C3 C2 C1 -3.2(3)
O1 C1 C2 C3 178.2(2)
C6 C1 C2 C3 -0.5(3)
Yb1 O4 C36 C35 158.58(17)
Yb1 O4 C36 C31 -23.5(3)
C34 C35 C36 O4 179.9(2)
C34 C35 C36 C31 1.9(3)
C32 C31 C36 O4 -179.85(19)
C30 C31 C36 O4 -3.4(3)
C32 C31 C36 C35 -1.9(3)
C30 C31 C36 C35 174.57(19)
C12 C13 C8 C9 -1.7(3)
C14 C13 C8 C9 -179.12(19)
C12 C13 C8 N1 -177.21(19)
C14 C13 C8 N1 5.4(3)
C7 N1 C8 C9 62.1(3)
Yb1 N1 C8 C9 -109.68(19)
C7 N1 C8 C13 -122.4(2)
Yb1 N1 C8 C13 65.8(2)
C16 O2 C17 C18 173.70(19)
Yb1 O2 C17 C18 16.3(3)
C8 C13 C12 C11 1.7(3)
C14 C13 C12 C11 179.0(2)
C9 C10 C11 C12 -1.1(3)
C13 C12 C11 C10 -0.3(3)
C21 O3 C20 C19 -104.0(2)
Yb1 O3 C20 C19 47.1(2)
C22 N2 C14 C13 -69.2(2)
C15 N2 C14 C13 171.48(18)
Yb1 N2 C14 C13 48.2(2)
C12 C13 C14 N2 112.8(2)
C8 C13 C14 N2 -69.9(3)
C18 N3 C19 C20 159.37(18)
C23 N3 C19 C20 -83.6(2)
Yb1 N3 C19 C20 42.98(19)
O3 C20 C19 N3 -59.4(2)
C31 C32 C33 C34 1.9(3)
C35 C34 C33 C32 -1.8(3)
C29 C24 C25 C26 -1.2(3)
C23 C24 C25 C26 174.3(2)
C8 N1 C7 C6 -179.8(2)
Yb1 N1 C7 C6 -9.5(3)
C5 C6 C7 N1 -165.7(2)
C1 C6 C7 N1 13.5(3)
C29 N4 C30 C31 -174.71(19)
Yb1 N4 C30 C31 -5.7(3)
C32 C31 C30 N4 -168.4(2)
C36 C31 C30 N4 15.1(3)
C22 N2 C15 C16 156.85(18)
C14 N2 C15 C16 -85.3(2)
Yb1 N2 C15 C16 41.5(2)
O2 C16 C15 N2 -58.2(2)
C29 C28 C27 C26 -1.6(3)
C1 C6 C5 C4 -4.2(3)
C7 C6 C5 C4 174.9(2)
C15 N2 C22 C21 -65.8(2)
C14 N2 C22 C21 177.76(17)
Yb1 N2 C22 C21 53.11(19)
O3 C21 C22 N2 -52.1(2)
C19 N3 C18 C17 -65.7(2)
C23 N3 C18 C17 177.41(18)
Yb1 N3 C18 C17 52.3(2)
O2 C17 C18 N3 -46.9(3)
C28 C27 C26 C25 2.3(3)
C24 C25 C26 C27 -0.9(3)
C13 C8 C9 C10 0.4(3)
N1 C8 C9 C10 175.8(2)
C11 C10 C9 C8 1.0(3)
C6 C5 C4 C3 0.6(4)
C2 C3 C4 C5 3.2(4)
C2 C1 O1 Yb1 144.29(18)
C6 C1 O1 Yb1 -37.1(3)
O4 Yb1 O1 C1 89.1(2)
O3 Yb1 O1 C1 -138.3(2)
O2 Yb1 O1 C1 -69.1(2)
N1 Yb1 O1 C1 31.5(2)
N4 Yb1 O1 C1 147.6(2)
N3 Yb1 O1 C1 -136.4(2)
N2 Yb1 O1 C1 -24.3(2)
